data_4068592
loop_
_publ_author_name
'West, Nathan M.'
'White, Peter S.'
'Templeton, Joseph L.'
'Nixon, John F.'

_publ_section_title
;
 Cycloaddition Reactions of Terminal Alkynes and Phosphaalkynes with an
 Isolable 5-Coordinate \b-Diiminate Platinum(IV) Dihydrosilyl Complex
;
_journal_issue 5
_journal_name_full Organometallics
_journal_page_first 1425
_journal_paper_doi 10.1021/om800968v
_journal_volume 28
_journal_year 2009
_chemical_formula_moiety 'C35 H32 Cl2 N2 Pt Si'
_chemical_formula_sum 'C35 H32 Cl2 N2 Pt Si'
_chemical_formula_weight 774.71
_chemical_name_systematic
;

 ?

;
_space_group_IT_number 2
_symmetry_cell_setting triclinic
_symmetry_space_group_name_Hall '-P 1'
_symmetry_space_group_name_H-M 'P -1'
_atom_sites_solution_hydrogens geom
_atom_sites_solution_primary vecmap
_atom_sites_solution_secondary difmap
_audit_creation_method SHELXL-97
_cell_angle_alpha 88.797(9)
_cell_angle_beta 82.253(7)
_cell_angle_gamma 73.627(6)
_cell_formula_units_Z 2
_cell_length_a 9.841(2)
_cell_length_b 11.172(2)
_cell_length_c 14.862(3)
_cell_measurement_reflns_used 953
_cell_measurement_temperature 100(2)
_cell_measurement_theta_max 65.38
_cell_measurement_theta_min 31.59
_cell_volume 1553.2(5)
_computing_cell_refinement 'Bruker APEX2'
_computing_data_collection 'Bruker APEX2'
_computing_data_reduction 'Bruker SAINT'
_computing_molecular_graphics 'Bruker SHELXTL'
_computing_publication_material 'Bruker SHELXTL'
_computing_structure_refinement 'SHELXL-97 (Sheldrick, 1997)'
_computing_structure_solution 'SHELXS-97 (Sheldrick, 1990)'
_diffrn_ambient_temperature 100(2)
_diffrn_measured_fraction_theta_full 0.966
_diffrn_measured_fraction_theta_max 0.966
_diffrn_measurement_device_type 'CCD area detector'
_diffrn_measurement_method 'phi and omega scans'
_diffrn_radiation_monochromator graphite
_diffrn_radiation_source 'fine-focus sealed tube'
_diffrn_radiation_type CuK\a
_diffrn_radiation_wavelength 1.54178
_diffrn_reflns_av_R_equivalents 0.0389
_diffrn_reflns_av_sigmaI/netI 0.0253
_diffrn_reflns_limit_h_max 11
_diffrn_reflns_limit_h_min -11
_diffrn_reflns_limit_k_max 13
_diffrn_reflns_limit_k_min -13
_diffrn_reflns_limit_l_max 17
_diffrn_reflns_limit_l_min -15
_diffrn_reflns_number 33592
_diffrn_reflns_theta_full 70.06
_diffrn_reflns_theta_max 70.06
_diffrn_reflns_theta_min 3.00
_exptl_absorpt_coefficient_mu 10.606
_exptl_absorpt_correction_T_max 0.4169
_exptl_absorpt_correction_T_min 0.2255
_exptl_absorpt_correction_type numerical
_exptl_absorpt_process_details 'APEX2 Numerical & SADABS'
_exptl_crystal_colour yellow
_exptl_crystal_density_diffrn 1.657
_exptl_crystal_density_method 'not measured'
_exptl_crystal_description block
_exptl_crystal_F_000 764
_exptl_crystal_size_max 0.20
_exptl_crystal_size_mid 0.10
_exptl_crystal_size_min 0.10
_refine_diff_density_max 1.127
_refine_diff_density_min -0.628
_refine_diff_density_rms 0.153
_refine_ls_extinction_method none
_refine_ls_goodness_of_fit_ref 1.126
_refine_ls_hydrogen_treatment mixed
_refine_ls_matrix_type full
_refine_ls_number_parameters 380
_refine_ls_number_reflns 5693
_refine_ls_number_restraints 2
_refine_ls_restrained_S_all 1.126
_refine_ls_R_factor_all 0.0250
_refine_ls_R_factor_gt 0.0236
_refine_ls_shift/su_max 0.002
_refine_ls_shift/su_mean 0.000
_refine_ls_structure_factor_coef Fsqd
_refine_ls_weighting_details 'calc w=1/[\s^2^(Fo^2^)+(0.0553P)^2^+3.3037P] where P=(Fo^2^+2Fc^2^)/3'
_refine_ls_weighting_scheme calc
_refine_ls_wR_factor_gt 0.0756
_refine_ls_wR_factor_ref 0.0875
_reflns_number_gt 5567
_reflns_number_total 5693
_reflns_threshold_expression >2sigma(I)
_cod_data_source_file om800968v_si_001.cif
_cod_data_source_block c07349
_cod_depositor_comments
;
The following automatic conversions were performed:

'_symmetry_cell_setting' value 'Triclinic' changed to 'triclinic'
according to /home/saulius/struct/CIF-dictionaries/cif_core.dic
dictionary named 'cif_core.dic' version 2.4.2 from 2011-04-26.

Automatic conversion script
Id: cif_fix_values 1715 2011-07-08 13:25:40Z adriana 
;
_cod_original_sg_symbol_H-M P-1
_cod_database_code 4068592

loop_
_symmetry_equiv_pos_as_xyz
'x, y, z'
'-x, -y, -z'

loop_
_atom_site_label
_atom_site_type_symbol
_atom_site_fract_x
_atom_site_fract_y
_atom_site_fract_z
_atom_site_U_iso_or_equiv
_atom_site_adp_type
_atom_site_occupancy
_atom_site_symmetry_multiplicity
_atom_site_calc_flag
_atom_site_refinement_flags
Pt1 Pt -0.068870(16) 0.454644(13) 0.671142(11) 0.01776(8) Uani 1 1 d D
Si1 Si 0.08785(11) 0.55613(9) 0.70896(8) 0.0165(2) Uani 1 1 d .
Cl1 Cl 0.40469(12) 0.02476(11) 0.33871(8) 0.0326(2) Uani 1 1 d .
Cl2 Cl -0.63182(15) 0.92586(11) 0.91524(11) 0.0479(4) Uani 1 1 d .
N1 N -0.2133(4) 0.4450(3) 0.7868(3) 0.0207(7) Uani 1 1 d .
C2 C -0.2143(5) 0.3419(4) 0.8313(3) 0.0228(9) Uani 1 1 d .
C3 C -0.1186(5) 0.2248(4) 0.8084(3) 0.0224(8) Uani 1 1 d .
H3 H -0.1238 0.1613 0.8512 0.027 Uiso 1 1 calc R
C4 C -0.0162(5) 0.1869(4) 0.7319(3) 0.0231(9) Uani 1 1 d .
N5 N 0.0100(4) 0.2615(3) 0.6666(3) 0.0206(7) Uani 1 1 d .
C6 C -0.3254(5) 0.3461(4) 0.9155(3) 0.0260(9) Uani 1 1 d .
H6A H -0.2934 0.3758 0.9683 0.039 Uiso 1 1 calc R
H6B H -0.3360 0.2623 0.9270 0.039 Uiso 1 1 calc R
H6C H -0.4175 0.4030 0.9049 0.039 Uiso 1 1 calc R
C7 C 0.0699(5) 0.0502(4) 0.7275(4) 0.0299(10) Uani 1 1 d .
H7A H 0.0620 0.0125 0.6702 0.045 Uiso 1 1 calc R
H7B H 0.0328 0.0063 0.7785 0.045 Uiso 1 1 calc R
H7C H 0.1705 0.0439 0.7309 0.045 Uiso 1 1 calc R
C8 C -0.3155(4) 0.5599(4) 0.8195(3) 0.0224(9) Uani 1 1 d .
C9 C -0.3086(5) 0.6132(4) 0.9016(4) 0.0283(10) Uani 1 1 d .
H9 H -0.2364 0.5729 0.9374 0.034 Uiso 1 1 calc R
C10 C -0.4070(5) 0.7253(4) 0.9316(3) 0.0293(10) Uani 1 1 d .
H10 H -0.4034 0.7614 0.9882 0.035 Uiso 1 1 calc R
C11 C -0.5100(5) 0.7837(4) 0.8785(4) 0.0295(10) Uani 1 1 d .
C12 C -0.5173(5) 0.7338(4) 0.7954(4) 0.0340(11) Uani 1 1 d .
H12 H -0.5882 0.7759 0.7592 0.041 Uiso 1 1 calc R
C13 C -0.4198(5) 0.6215(4) 0.7658(3) 0.0263(9) Uani 1 1 d .
H13 H -0.4237 0.5861 0.7089 0.032 Uiso 1 1 calc R
C14 C 0.1066(4) 0.2059(4) 0.5872(3) 0.0195(8) Uani 1 1 d .
C15 C 0.0544(5) 0.1624(4) 0.5159(3) 0.0266(9) Uani 1 1 d .
H15 H -0.0451 0.1713 0.5194 0.032 Uiso 1 1 calc R
C16 C 0.1457(5) 0.1061(5) 0.4398(3) 0.0302(10) Uani 1 1 d .
H16 H 0.1098 0.0743 0.3921 0.036 Uiso 1 1 calc R
C17 C 0.2890(5) 0.0970(4) 0.4341(3) 0.0258(9) Uani 1 1 d .
C18 C 0.3420(5) 0.1413(5) 0.5032(4) 0.0378(13) Uani 1 1 d .
H18 H 0.4411 0.1347 0.4983 0.045 Uiso 1 1 calc R
C19 C 0.2511(5) 0.1958(5) 0.5804(4) 0.0349(12) Uani 1 1 d .
H19 H 0.2880 0.2260 0.6284 0.042 Uiso 1 1 calc R
C20 C 0.0084(5) 0.6810(4) 0.7994(3) 0.0217(8) Uani 1 1 d .
C21 C -0.1151(5) 0.7777(4) 0.7913(3) 0.0235(9) Uani 1 1 d .
H21 H -0.1670 0.7770 0.7420 0.028 Uiso 1 1 calc R
C22 C -0.1630(5) 0.8756(4) 0.8556(3) 0.0271(10) Uani 1 1 d .
H22 H -0.2474 0.9405 0.8495 0.032 Uiso 1 1 calc R
C23 C -0.0894(6) 0.8788(4) 0.9273(4) 0.0333(11) Uani 1 1 d .
H23 H -0.1216 0.9466 0.9697 0.040 Uiso 1 1 calc R
C24 C 0.0315(6) 0.7833(5) 0.9377(4) 0.0406(13) Uani 1 1 d .
H24 H 0.0813 0.7839 0.9881 0.049 Uiso 1 1 calc R
C25 C 0.0802(5) 0.6855(5) 0.8736(3) 0.0303(10) Uani 1 1 d .
H25 H 0.1641 0.6205 0.8808 0.036 Uiso 1 1 calc R
C26 C 0.1857(4) 0.6281(4) 0.6147(3) 0.0167(8) Uani 1 1 d .
C27 C 0.2155(4) 0.7400(4) 0.6309(3) 0.0197(8) Uani 1 1 d .
H27 H 0.1812 0.7812 0.6882 0.024 Uiso 1 1 calc R
C28 C 0.2944(5) 0.7927(4) 0.5649(3) 0.0254(9) Uani 1 1 d .
H28 H 0.3124 0.8695 0.5773 0.030 Uiso 1 1 calc R
C29 C 0.3465(5) 0.7336(5) 0.4814(3) 0.0296(10) Uani 1 1 d .
H29 H 0.4003 0.7693 0.4362 0.035 Uiso 1 1 calc R
C30 C 0.3193(5) 0.6218(5) 0.4644(3) 0.0299(10) Uani 1 1 d .
H30 H 0.3552 0.5805 0.4072 0.036 Uiso 1 1 calc R
C31 C 0.2400(4) 0.5690(4) 0.5298(3) 0.0239(9) Uani 1 1 d .
H31 H 0.2225 0.4922 0.5169 0.029 Uiso 1 1 calc R
C32 C 0.2244(4) 0.4267(4) 0.7573(3) 0.0182(8) Uani 1 1 d .
C33 C 0.1801(4) 0.3505(4) 0.8245(3) 0.0216(8) Uani 1 1 d .
H33 H 0.0820 0.3695 0.8490 0.026 Uiso 1 1 calc R
C34 C 0.2777(5) 0.2473(4) 0.8556(3) 0.0280(10) Uani 1 1 d .
H34 H 0.2454 0.1966 0.9009 0.034 Uiso 1 1 calc R
C35 C 0.4202(5) 0.2182(4) 0.8215(4) 0.0297(10) Uani 1 1 d .
H35 H 0.4859 0.1468 0.8422 0.036 Uiso 1 1 calc R
C36 C 0.4678(5) 0.2940(4) 0.7562(3) 0.0257(9) Uani 1 1 d .
H36 H 0.5666 0.2756 0.7336 0.031 Uiso 1 1 calc R
C37 C 0.3708(5) 0.3964(4) 0.7242(3) 0.0214(8) Uani 1 1 d .
H37 H 0.4040 0.4468 0.6791 0.026 Uiso 1 1 calc R
H1A H -0.133(5) 0.599(2) 0.651(3) 0.019(12) Uiso 1 1 d D
H1B H 0.015(9) 0.467(9) 0.573(3) 0.09(3) Uiso 1 1 d D

loop_
_atom_site_aniso_label
_atom_site_aniso_U_11
_atom_site_aniso_U_22
_atom_site_aniso_U_33
_atom_site_aniso_U_23
_atom_site_aniso_U_13
_atom_site_aniso_U_12
Pt1 0.01840(11) 0.01430(11) 0.02028(12) 0.00013(7) 0.00009(7) -0.00533(7)
Si1 0.0166(5) 0.0136(5) 0.0185(5) -0.0001(4) 0.0010(4) -0.0045(4)
Cl1 0.0337(6) 0.0314(6) 0.0263(6) -0.0032(4) 0.0082(4) -0.0040(4)
Cl2 0.0448(7) 0.0200(5) 0.0652(9) -0.0049(5) 0.0174(6) 0.0018(5)
N1 0.0190(17) 0.0172(17) 0.0249(19) -0.0038(14) 0.0036(14) -0.0059(13)
C2 0.023(2) 0.021(2) 0.027(2) 0.0009(17) -0.0033(17) -0.0094(16)
C3 0.030(2) 0.021(2) 0.016(2) 0.0007(15) 0.0009(16) -0.0088(17)
C4 0.023(2) 0.0149(19) 0.032(2) -0.0017(16) -0.0038(17) -0.0057(16)
N5 0.0215(17) 0.0141(16) 0.026(2) -0.0015(13) -0.0015(14) -0.0047(13)
C6 0.028(2) 0.026(2) 0.024(2) 0.0019(17) 0.0052(18) -0.0114(18)
C7 0.031(2) 0.014(2) 0.041(3) -0.0010(18) 0.000(2) -0.0037(18)
C8 0.0171(19) 0.0169(19) 0.032(2) -0.0029(17) 0.0044(17) -0.0051(16)
C9 0.023(2) 0.022(2) 0.040(3) -0.0012(19) -0.0007(19) -0.0084(17)
C10 0.034(2) 0.026(2) 0.027(3) -0.0060(18) 0.0105(19) -0.0126(19)
C11 0.024(2) 0.018(2) 0.042(3) -0.0018(19) 0.0095(19) -0.0044(17)
C12 0.025(2) 0.023(2) 0.051(3) 0.005(2) -0.006(2) -0.0021(18)
C13 0.027(2) 0.025(2) 0.028(2) -0.0011(18) -0.0042(18) -0.0077(18)
C14 0.023(2) 0.0154(18) 0.018(2) -0.0001(15) 0.0016(16) -0.0045(15)
C15 0.023(2) 0.032(2) 0.025(2) -0.0034(18) -0.0039(17) -0.0088(18)
C16 0.029(2) 0.035(3) 0.025(3) -0.0057(19) -0.0027(18) -0.0060(19)
C17 0.029(2) 0.017(2) 0.027(2) 0.0010(17) 0.0035(18) -0.0038(17)
C18 0.022(2) 0.032(3) 0.059(4) -0.020(2) 0.007(2) -0.0114(19)
C19 0.024(2) 0.035(3) 0.047(3) -0.018(2) -0.001(2) -0.010(2)
C20 0.022(2) 0.018(2) 0.024(2) 0.0009(16) 0.0058(16) -0.0080(16)
C21 0.024(2) 0.017(2) 0.028(2) 0.0026(17) 0.0016(17) -0.0072(16)
C22 0.024(2) 0.019(2) 0.034(3) -0.0027(18) 0.0069(18) -0.0060(17)
C23 0.039(3) 0.022(2) 0.033(3) -0.0080(19) 0.011(2) -0.008(2)
C24 0.051(3) 0.035(3) 0.031(3) -0.012(2) -0.010(2) -0.001(2)
C25 0.035(3) 0.029(2) 0.020(2) -0.0043(18) -0.0019(18) 0.0002(19)
C26 0.0166(18) 0.0156(18) 0.016(2) 0.0024(14) 0.0006(14) -0.0034(14)
C27 0.024(2) 0.022(2) 0.013(2) 0.0001(15) 0.0012(15) -0.0075(16)
C28 0.033(2) 0.022(2) 0.024(2) 0.0015(17) 0.0001(18) -0.0142(18)
C29 0.027(2) 0.036(3) 0.028(3) 0.0024(19) 0.0025(18) -0.0156(19)
C30 0.023(2) 0.035(3) 0.031(3) -0.008(2) 0.0017(18) -0.0107(19)
C31 0.020(2) 0.022(2) 0.030(2) -0.0036(17) -0.0003(17) -0.0074(16)
C32 0.0205(19) 0.0157(18) 0.018(2) -0.0019(15) 0.0003(15) -0.0060(15)
C33 0.0188(19) 0.022(2) 0.023(2) -0.0002(16) 0.0012(16) -0.0053(16)
C34 0.036(3) 0.024(2) 0.025(2) 0.0082(18) -0.0042(19) -0.0098(19)
C35 0.028(2) 0.020(2) 0.038(3) 0.0000(18) -0.009(2) 0.0006(17)
C36 0.020(2) 0.030(2) 0.025(2) -0.0013(18) -0.0017(17) -0.0035(17)
C37 0.023(2) 0.021(2) 0.021(2) -0.0020(16) -0.0008(16) -0.0071(16)

loop_
_atom_type_symbol
_atom_type_description
_atom_type_scat_dispersion_real
_atom_type_scat_dispersion_imag
_atom_type_scat_source
C C 0.0181 0.0091 'International Tables Vol C Tables 4.2.6.8 and 6.1.1.4'
H H 0.0000 0.0000 'International Tables Vol C Tables 4.2.6.8 and 6.1.1.4'
N N 0.0311 0.0180 'International Tables Vol C Tables 4.2.6.8 and 6.1.1.4'
Si Si 0.2541 0.3302 'International Tables Vol C Tables 4.2.6.8 and 6.1.1.4'
Cl Cl 0.3639 0.7018 'International Tables Vol C Tables 4.2.6.8 and 6.1.1.4'
Pt Pt -4.5932 6.9264 'International Tables Vol C Tables 4.2.6.8 and 6.1.1.4'

loop_
_geom_angle_atom_site_label_1
_geom_angle_atom_site_label_2
_geom_angle_atom_site_label_3
_geom_angle
N5 Pt1 N1 90.41(14)
N5 Pt1 Si1 114.36(10)
N1 Pt1 Si1 108.98(10)
C32 Si1 C20 108.22(19)
C32 Si1 C26 107.53(18)
C20 Si1 C26 106.47(18)
C32 Si1 Pt1 101.95(13)
C20 Si1 Pt1 114.10(14)
C26 Si1 Pt1 117.99(14)
C2 N1 C8 118.7(4)
C2 N1 Pt1 124.5(3)
C8 N1 Pt1 116.9(3)
N1 C2 C3 124.5(4)
N1 C2 C6 119.9(4)
C3 C2 C6 115.6(4)
C2 C3 C4 129.8(4)
N5 C4 C3 124.2(4)
N5 C4 C7 119.6(4)
C3 C4 C7 116.2(4)
C4 N5 C14 117.6(3)
C4 N5 Pt1 125.2(3)
C14 N5 Pt1 117.1(3)
C9 C8 C13 119.6(4)
C9 C8 N1 120.9(4)
C13 C8 N1 119.4(4)
C8 C9 C10 120.2(5)
C11 C10 C9 119.4(5)
C10 C11 C12 121.6(4)
C10 C11 Cl2 119.4(4)
C12 C11 Cl2 119.0(4)
C11 C12 C13 119.0(5)
C12 C13 C8 120.2(4)
C19 C14 C15 119.3(4)
C19 C14 N5 120.9(4)
C15 C14 N5 119.8(4)
C16 C15 C14 120.8(4)
C17 C16 C15 119.2(4)
C18 C17 C16 120.8(4)
C18 C17 Cl1 119.9(4)
C16 C17 Cl1 119.3(4)
C17 C18 C19 120.2(5)
C14 C19 C18 119.7(5)
C21 C20 C25 117.7(4)
C21 C20 Si1 122.1(4)
C25 C20 Si1 119.9(3)
C20 C21 C22 120.4(4)
C23 C22 C21 120.8(4)
C22 C23 C24 119.8(4)
C23 C24 C25 119.7(5)
C20 C25 C24 121.6(5)
C27 C26 C31 117.6(4)
C27 C26 Si1 119.6(3)
C31 C26 Si1 122.6(3)
C28 C27 C26 121.5(4)
C29 C28 C27 120.2(4)
C28 C29 C30 119.2(4)
C29 C30 C31 120.9(4)
C30 C31 C26 120.7(4)
C33 C32 C37 117.5(4)
C33 C32 Si1 119.9(3)
C37 C32 Si1 122.4(3)
C34 C33 C32 121.0(4)
C35 C34 C33 120.6(4)
C34 C35 C36 119.7(4)
C37 C36 C35 120.0(4)
C36 C37 C32 121.2(4)

loop_
_geom_bond_atom_site_label_1
_geom_bond_atom_site_label_2
_geom_bond_distance
Pt1 N5 2.076(3)
Pt1 N1 2.099(4)
Pt1 Si1 2.2862(11)
Si1 C32 1.880(4)
Si1 C20 1.883(4)
Si1 C26 1.887(4)
Cl1 C17 1.747(5)
Cl2 C11 1.745(5)
N1 C2 1.319(6)
N1 C8 1.435(5)
C2 C3 1.398(6)
C2 C6 1.538(6)
C3 C4 1.399(6)
C4 N5 1.313(6)
C4 C7 1.520(6)
N5 C14 1.442(5)
C8 C9 1.388(7)
C8 C13 1.401(6)
C9 C10 1.389(7)
C10 C11 1.378(8)
C11 C12 1.385(8)
C12 C13 1.385(7)
C14 C19 1.384(6)
C14 C15 1.390(6)
C15 C16 1.385(7)
C16 C17 1.377(7)
C17 C18 1.372(7)
C18 C19 1.391(7)
C20 C21 1.397(6)
C20 C25 1.397(7)
C21 C22 1.401(6)
C22 C23 1.374(8)
C23 C24 1.380(8)
C24 C25 1.398(7)
C26 C27 1.395(6)
C26 C31 1.403(6)
C27 C28 1.393(6)
C28 C29 1.382(7)
C29 C30 1.385(7)
C30 C31 1.390(7)
C32 C33 1.403(6)
C32 C37 1.405(6)
C33 C34 1.392(6)
C34 C35 1.374(7)
C35 C36 1.394(7)
C36 C37 1.390(6)

loop_
_geom_torsion_atom_site_label_1
_geom_torsion_atom_site_label_2
_geom_torsion_atom_site_label_3
_geom_torsion_atom_site_label_4
_geom_torsion
N5 Pt1 Si1 C32 -15.80(18)
N1 Pt1 Si1 C32 83.64(17)
N5 Pt1 Si1 C20 -132.21(19)
N1 Pt1 Si1 C20 -32.78(19)
N5 Pt1 Si1 C26 101.66(18)
N1 Pt1 Si1 C26 -158.90(17)
N5 Pt1 N1 C2 7.2(4)
Si1 Pt1 N1 C2 -108.9(3)
N5 Pt1 N1 C8 -174.0(3)
Si1 Pt1 N1 C8 70.0(3)
C8 N1 C2 C3 -178.2(4)
Pt1 N1 C2 C3 0.6(6)
C8 N1 C2 C6 1.0(6)
Pt1 N1 C2 C6 179.9(3)
N1 C2 C3 C4 -8.1(8)
C6 C2 C3 C4 172.6(4)
C2 C3 C4 N5 2.1(8)
C2 C3 C4 C7 -179.1(4)
C3 C4 N5 C14 -172.8(4)
C7 C4 N5 C14 8.4(6)
C3 C4 N5 Pt1 10.3(6)
C7 C4 N5 Pt1 -168.5(3)
N1 Pt1 N5 C4 -12.5(4)
Si1 Pt1 N5 C4 98.6(3)
N1 Pt1 N5 C14 170.6(3)
Si1 Pt1 N5 C14 -78.3(3)
C2 N1 C8 C9 67.3(6)
Pt1 N1 C8 C9 -111.6(4)
C2 N1 C8 C13 -115.4(5)
Pt1 N1 C8 C13 65.6(5)
C13 C8 C9 C10 1.8(7)
N1 C8 C9 C10 179.0(4)
C8 C9 C10 C11 -0.9(7)
C9 C10 C11 C12 -0.5(7)
C9 C10 C11 Cl2 -179.0(4)
C10 C11 C12 C13 0.9(7)
Cl2 C11 C12 C13 179.4(4)
C11 C12 C13 C8 0.0(7)
C9 C8 C13 C12 -1.3(7)
N1 C8 C13 C12 -178.6(4)
C4 N5 C14 C19 -93.1(5)
Pt1 N5 C14 C19 84.1(5)
C4 N5 C14 C15 87.3(5)
Pt1 N5 C14 C15 -95.5(4)
C19 C14 C15 C16 1.8(7)
N5 C14 C15 C16 -178.6(4)
C14 C15 C16 C17 -1.9(7)
C15 C16 C17 C18 0.9(7)
C15 C16 C17 Cl1 179.4(4)
C16 C17 C18 C19 0.3(8)
Cl1 C17 C18 C19 -178.2(4)
C15 C14 C19 C18 -0.7(8)
N5 C14 C19 C18 179.7(5)
C17 C18 C19 C14 -0.4(9)
C32 Si1 C20 C21 -167.1(3)
C26 Si1 C20 C21 77.6(4)
Pt1 Si1 C20 C21 -54.3(4)
C32 Si1 C20 C25 18.7(4)
C26 Si1 C20 C25 -96.6(4)
Pt1 Si1 C20 C25 131.4(3)
C25 C20 C21 C22 0.7(6)
Si1 C20 C21 C22 -173.7(3)
C20 C21 C22 C23 0.3(7)
C21 C22 C23 C24 -1.5(8)
C22 C23 C24 C25 1.7(9)
C21 C20 C25 C24 -0.4(7)
Si1 C20 C25 C24 174.0(4)
C23 C24 C25 C20 -0.7(9)
C32 Si1 C26 C27 -101.0(3)
C20 Si1 C26 C27 14.8(4)
Pt1 Si1 C26 C27 144.6(3)
C32 Si1 C26 C31 74.2(4)
C20 Si1 C26 C31 -170.0(3)
Pt1 Si1 C26 C31 -40.2(4)
C31 C26 C27 C28 0.9(6)
Si1 C26 C27 C28 176.4(3)
C26 C27 C28 C29 -0.6(7)
C27 C28 C29 C30 0.0(7)
C28 C29 C30 C31 0.3(7)
C29 C30 C31 C26 0.0(7)
C27 C26 C31 C30 -0.6(6)
Si1 C26 C31 C30 -175.9(3)
C20 Si1 C32 C33 70.1(4)
C26 Si1 C32 C33 -175.3(3)
Pt1 Si1 C32 C33 -50.5(3)
C20 Si1 C32 C37 -114.7(4)
C26 Si1 C32 C37 -0.1(4)
Pt1 Si1 C32 C37 124.7(3)
C37 C32 C33 C34 -1.2(6)
Si1 C32 C33 C34 174.3(4)
C32 C33 C34 C35 0.3(7)
C33 C34 C35 C36 1.1(7)
C34 C35 C36 C37 -1.7(7)
C35 C36 C37 C32 0.9(7)
C33 C32 C37 C36 0.6(6)
Si1 C32 C37 C36 -174.7(3)
